data_7054077
loop_
_publ_author_name
'Mehner, Alexander'
'R\"uffer, Tobias'
'Lang, Heinrich'
'Schlesinger, Maik'
'Mehring, Michael'
'Spange, Stefan'

_publ_section_title
;
 Chirality and reversible solid state phase transition of a tetranuclear
 titanium oxido cluster
;
_journal_issue 5
_journal_name_full 'New Journal of Chemistry'
_journal_page_first 1290
_journal_paper_doi 10.1039/c3nj40775f
_journal_volume 37
_journal_year 2013
_chemical_formula_moiety 'C70 H70 O15 S14 Ti4'
_chemical_formula_sum 'C70 H70 O15 S14 Ti4'
_chemical_formula_weight 1791.70
_chemical_name_systematic
;
?
;
_space_group_IT_number 14
_symmetry_cell_setting monoclinic
_symmetry_space_group_name_Hall '-P 2ybc'
_symmetry_space_group_name_H-M 'P 1 21/c 1'
_atom_sites_solution_hydrogens geom
_atom_sites_solution_primary direct
_atom_sites_solution_secondary difmap
_audit_creation_method SHELXL-97
_cell_angle_alpha 90.00
_cell_angle_beta 96.981(3)
_cell_angle_gamma 90.00
_cell_formula_units_Z 4
_cell_length_a 20.1052(6)
_cell_length_b 20.8771(5)
_cell_length_c 18.6043(5)
_cell_measurement_reflns_used 10514
_cell_measurement_temperature 160
_cell_measurement_theta_max 26.00
_cell_measurement_theta_min 2.91
_cell_volume 7751.0(4)
_computing_cell_refinement
;
CrysAlis RED, Oxford Diffraction Ltd.,
Version 1.171.32.5 (release 08-05-2007 CrysAlis171 .NET)
(compiled May 8 2007,13:10:02)
;
_computing_data_collection
;
CrysAlis CCD, Oxford Diffraction Ltd.,
Version 1.171.32.5 (release 08-05-2007 CrysAlis171 .NET)
(compiled May 8 2007,13:10:02)
;
_computing_data_reduction
;
CrysAlis RED, Oxford Diffraction Ltd.,
Version 1.171.32.5 (release 08-05-2007 CrysAlis171 .NET)
(compiled May 8 2007,13:10:02)
;
_computing_structure_refinement 'SHELXL-97 (Sheldrick, 1997)'
_computing_structure_solution 'SHELXS-97 (Sheldrick, 1997)'
_diffrn_ambient_temperature 160
_diffrn_measured_fraction_theta_full 0.949
_diffrn_measured_fraction_theta_max 0.949
_diffrn_measurement_device_type 'oxford gemini s'
_diffrn_measurement_method '\w scans'
_diffrn_radiation_monochromator graphite
_diffrn_radiation_source 'fine-focus sealed tube'
_diffrn_radiation_type MoK\a
_diffrn_radiation_wavelength 0.71073
_diffrn_reflns_av_R_equivalents 0.0378
_diffrn_reflns_av_sigmaI/netI 0.0421
_diffrn_reflns_limit_h_max 24
_diffrn_reflns_limit_h_min -24
_diffrn_reflns_limit_k_max 25
_diffrn_reflns_limit_k_min -25
_diffrn_reflns_limit_l_max 22
_diffrn_reflns_limit_l_min -22
_diffrn_reflns_number 40900
_diffrn_reflns_theta_full 26.00
_diffrn_reflns_theta_max 26.00
_diffrn_reflns_theta_min 2.82
_diffrn_standards_decay_% 0
_diffrn_standards_interval_count 50
_diffrn_standards_interval_time 5
_diffrn_standards_number 2
_exptl_absorpt_coefficient_mu 0.837
_exptl_absorpt_correction_type none
_exptl_crystal_colour colorless
_exptl_crystal_density_diffrn 1.535
_exptl_crystal_density_method 'not measured'
_exptl_crystal_description block
_exptl_crystal_F_000 3688
_exptl_crystal_size_max 0.3
_exptl_crystal_size_mid 0.3
_exptl_crystal_size_min 0.3
_refine_diff_density_max 1.193
_refine_diff_density_min -0.846
_refine_diff_density_rms 0.112
_refine_ls_extinction_method none
_refine_ls_goodness_of_fit_ref 1.065
_refine_ls_hydrogen_treatment constr
_refine_ls_matrix_type full
_refine_ls_number_parameters 966
_refine_ls_number_reflns 14454
_refine_ls_number_restraints 31
_refine_ls_restrained_S_all 1.064
_refine_ls_R_factor_all 0.0749
_refine_ls_R_factor_gt 0.0527
_refine_ls_shift/su_max 0.001
_refine_ls_shift/su_mean 0.000
_refine_ls_structure_factor_coef Fsqd
_refine_ls_weighting_details 'calc w=1/[\s^2^(Fo^2^)+(0.0813P)^2^+17.8579P] where P=(Fo^2^+2Fc^2^)/3'
_refine_ls_weighting_scheme calc
_refine_ls_wR_factor_gt 0.1415
_refine_ls_wR_factor_ref 0.1591
_reflns_number_gt 10996
_reflns_number_total 14454
_reflns_threshold_expression >2sigma(I)
_cod_data_source_file c3nj40775f.txt
_cod_data_source_block am2
_cod_original_sg_symbol_H-M P2(1)/c
_cod_database_code 7054077

loop_
_symmetry_equiv_pos_as_xyz
'x, y, z'
'-x, y+1/2, -z+1/2'
'-x, -y, -z'
'x, -y-1/2, z-1/2'

loop_
_atom_site_label
_atom_site_type_symbol
_atom_site_fract_x
_atom_site_fract_y
_atom_site_fract_z
_atom_site_U_iso_or_equiv
_atom_site_adp_type
_atom_site_occupancy
_atom_site_symmetry_multiplicity
_atom_site_calc_flag
_atom_site_refinement_flags
_atom_site_disorder_assembly
_atom_site_disorder_group
C1 C 0.4541(2) 0.5497(2) 0.1279(2) 0.0319(10) Uani 1 1 d . . .
H1A H 0.4641 0.5952 0.1288 0.038 Uiso 1 1 calc R . .
H1B H 0.4312 0.5395 0.0803 0.038 Uiso 1 1 calc R . .
C2 C 0.5183(2) 0.5129(2) 0.1396(2) 0.0264(9) Uani 1 1 d . . .
C3 C 0.56601(16) 0.49968(17) 0.08250(18) 0.0133(7) Uani 1 1 d . . .
H3 H 0.5606 0.5114 0.0339 0.016 Uiso 1 1 calc R . .
C4 C 0.6206(3) 0.4652(3) 0.1212(3) 0.0582(16) Uani 1 1 d . . .
H4 H 0.6572 0.4521 0.0989 0.070 Uiso 1 1 calc R . .
C5 C 0.6164(3) 0.4526(3) 0.1915(3) 0.0502(14) Uani 1 1 d . . .
H5 H 0.6485 0.4294 0.2211 0.060 Uiso 1 1 calc R . .
C6 C 0.43711(19) 0.55978(19) 0.3471(2) 0.0212(8) Uani 1 1 d . . .
H6A H 0.4652 0.5314 0.3226 0.025 Uiso 1 1 calc R . .
H6B H 0.4352 0.5429 0.3954 0.025 Uiso 1 1 calc R . .
C7 C 0.46814(19) 0.6245(2) 0.3529(2) 0.0246(9) Uani 1 1 d . . .
C8 C 0.4868(2) 0.6607(2) 0.4130(3) 0.0348(10) Uani 1 1 d . . .
H8 H 0.4802 0.6480 0.4595 0.042 Uiso 1 1 calc R . .
C9 C 0.5173(2) 0.7200(2) 0.3977(3) 0.0443(13) Uani 1 1 d . . .
H9 H 0.5335 0.7495 0.4330 0.053 Uiso 1 1 calc R . .
C10 C 0.5199(2) 0.7285(2) 0.3267(3) 0.0427(12) Uani 1 1 d . . .
H10 H 0.5375 0.7648 0.3070 0.051 Uiso 1 1 calc R . .
C11 C 0.2413(2) 0.65018(19) 0.1782(2) 0.0241(8) Uani 1 1 d U A .
H11A H 0.2195 0.6803 0.2075 0.029 Uiso 1 1 calc R . .
H11B H 0.2082 0.6190 0.1585 0.029 Uiso 1 1 calc R . .
C12 C 0.2683(2) 0.68534(19) 0.1172(2) 0.0242(9) Uani 1 1 d U . .
C13 C 0.3350(14) 0.6853(13) 0.1054(15) 0.054(9) Uani 0.739(7) 1 d P A 1
H13 H 0.3699 0.6629 0.1314 0.065 Uiso 0.739(7) 1 calc PR A 1
C13' C 0.2350(16) 0.7224(18) 0.054(2) 0.028(5) Uani 0.261(7) 1 d PU A 2
H13' H 0.1887 0.7240 0.0417 0.033 Uiso 0.261(7) 1 calc PR A 2
C14 C 0.3394(3) 0.7305(3) 0.0398(3) 0.0439(12) Uani 1 1 d U . .
H14 H 0.3790 0.7396 0.0208 0.053 Uiso 1 1 calc R A 1
C15 C 0.2802(3) 0.7547(2) 0.0140(2) 0.0425(12) Uani 1 1 d U A .
H15 H 0.2743 0.7817 -0.0261 0.051 Uiso 1 1 calc R B 1
C16 C 0.2834(2) 0.5241(2) 0.0415(2) 0.0324(10) Uani 1 1 d . A .
H16A H 0.3147 0.4912 0.0307 0.039 Uiso 1 1 calc R . .
H16B H 0.2996 0.5648 0.0255 0.039 Uiso 1 1 calc R . .
C17 C 0.2162(2) 0.5104(2) 0.0005(2) 0.0260(9) Uani 1 1 d . . .
C18 C 0.1961(2) 0.4552(2) -0.0336(2) 0.0341(10) Uani 1 1 d . . .
H18 H 0.2227 0.4188 -0.0339 0.041 Uiso 1 1 calc R . .
C19 C 0.1295(3) 0.4594(2) -0.0688(3) 0.0442(12) Uani 1 1 d . . .
H19 H 0.1077 0.4256 -0.0943 0.053 Uiso 1 1 calc R . .
C20 C 0.1011(3) 0.5174(2) -0.0615(3) 0.0413(12) Uani 1 1 d . . .
H20 H 0.0579 0.5282 -0.0816 0.050 Uiso 1 1 calc R . .
C21 C 0.3778(2) 0.39077(19) 0.2076(2) 0.0232(8) Uani 1 1 d . A .
H21A H 0.3757 0.3532 0.2378 0.028 Uiso 1 1 calc R . .
H21B H 0.4220 0.4095 0.2188 0.028 Uiso 1 1 calc R . .
C22 C 0.3682(2) 0.37078(18) 0.1296(2) 0.0225(8) Uani 1 1 d . . .
C23 C 0.4081(2) 0.3829(2) 0.0769(2) 0.0320(10) Uani 1 1 d . . .
H23 H 0.4472 0.4072 0.0847 0.038 Uiso 1 1 calc R . .
C24 C 0.3842(3) 0.3550(2) 0.0092(2) 0.0401(12) Uani 1 1 d . . .
H24 H 0.4052 0.3596 -0.0323 0.048 Uiso 1 1 calc R . .
C25 C 0.3281(3) 0.3211(2) 0.0118(2) 0.0389(11) Uani 1 1 d . . .
H25 H 0.3058 0.2992 -0.0275 0.047 Uiso 1 1 calc R . .
C26 C 0.3317(2) 0.73488(19) 0.3241(3) 0.0293(9) Uani 1 1 d . A .
H26A H 0.3516 0.7227 0.2812 0.035 Uiso 1 1 calc R . .
H26B H 0.3672 0.7509 0.3595 0.035 Uiso 1 1 calc R . .
C27 C 0.2819(2) 0.78786(19) 0.3047(2) 0.0276(9) Uani 1 1 d . . .
C28 C 0.2646(2) 0.8131(2) 0.2373(2) 0.0350(10) Uani 1 1 d . . .
H28 H 0.2816 0.7987 0.1958 0.042 Uiso 1 1 calc R . .
C29 C 0.2177(3) 0.8641(2) 0.2379(3) 0.0432(12) Uani 1 1 d . . .
H29 H 0.2003 0.8865 0.1966 0.052 Uiso 1 1 calc R . .
C30 C 0.2010(3) 0.8764(2) 0.3043(3) 0.0414(12) Uani 1 1 d . . .
H30 H 0.1709 0.9081 0.3142 0.050 Uiso 1 1 calc R . .
C31 C 0.3343(2) 0.5850(2) 0.4974(2) 0.0284(9) Uani 1 1 d . A .
H31A H 0.3091 0.6195 0.5162 0.034 Uiso 1 1 calc R . .
H31B H 0.3792 0.6007 0.4937 0.034 Uiso 1 1 calc R . .
C32 C 0.3382(2) 0.5300(2) 0.5489(2) 0.0244(9) Uani 1 1 d . . .
C33 C 0.2923(2) 0.5199(2) 0.60208(19) 0.0311(10) Uani 1 1 d . . .
H33 H 0.2570 0.5461 0.6114 0.037 Uiso 1 1 calc R . .
C34 C 0.3143(2) 0.4582(3) 0.6388(3) 0.0461(13) Uani 1 1 d . . .
H34 H 0.2929 0.4411 0.6761 0.055 Uiso 1 1 calc R . .
C35 C 0.3662(2) 0.4297(3) 0.6146(2) 0.0381(11) Uani 1 1 d . . .
H35 H 0.3839 0.3909 0.6325 0.046 Uiso 1 1 calc R . .
C36 C 0.14709(19) 0.65151(19) 0.3420(2) 0.0221(8) Uani 1 1 d . A .
H36A H 0.1114 0.6559 0.3022 0.027 Uiso 1 1 calc R . .
H36B H 0.1741 0.6901 0.3438 0.027 Uiso 1 1 calc R . .
C37 C 0.1170(2) 0.64516(19) 0.4112(2) 0.0241(8) Uani 1 1 d . . .
C38 C 0.0562(2) 0.6714(2) 0.4276(2) 0.0288(9) Uani 1 1 d . . .
H38 H 0.0273 0.6949 0.3949 0.035 Uiso 1 1 calc R . .
C39 C 0.0442(3) 0.6584(3) 0.4978(3) 0.0459(13) Uani 1 1 d . . .
H39 H 0.0056 0.6716 0.5165 0.055 Uiso 1 1 calc R . .
C40 C 0.0928(3) 0.6255(3) 0.5363(3) 0.0449(13) Uani 1 1 d . . .
H40 H 0.0922 0.6137 0.5844 0.054 Uiso 1 1 calc R . .
C41 C 0.0525(2) 0.5615(2) 0.1598(2) 0.0293(9) Uani 1 1 d . A .
H41A H 0.0216 0.5311 0.1769 0.035 Uiso 1 1 calc R . .
H41B H 0.0531 0.5546 0.1083 0.035 Uiso 1 1 calc R . .
C42 C 0.0295(2) 0.6280(2) 0.1723(2) 0.0278(9) Uani 1 1 d . . .
C43 C -0.0152(2) 0.6477(2) 0.2176(2) 0.0343(10) Uani 1 1 d . . .
H43 H -0.0396 0.6197 0.2431 0.041 Uiso 1 1 calc R . .
C44 C -0.0207(3) 0.7156(2) 0.2216(3) 0.0442(12) Uani 1 1 d . . .
H44 H -0.0492 0.7366 0.2497 0.053 Uiso 1 1 calc R . .
C45 C 0.0204(3) 0.7463(2) 0.1798(3) 0.0456(13) Uani 1 1 d . . .
H45 H 0.0239 0.7906 0.1764 0.055 Uiso 1 1 calc R . .
C46 C 0.0377(2) 0.4951(2) 0.3757(2) 0.0328(10) Uani 1 1 d . A .
H46A H 0.0540 0.5175 0.4200 0.039 Uiso 1 1 calc R . .
H46B H 0.0406 0.4495 0.3854 0.039 Uiso 1 1 calc R . .
C47 C -0.0332(2) 0.5129(2) 0.3534(3) 0.0349(10) Uani 1 1 d . . .
C48 C -0.0748(2) 0.5594(2) 0.3902(2) 0.0340(11) Uani 1 1 d . . .
H48 H -0.0618 0.5824 0.4324 0.041 Uiso 1 1 calc R . .
C49 C -0.1383(3) 0.5611(3) 0.3471(5) 0.081(2) Uani 1 1 d . . .
H49 H -0.1731 0.5862 0.3600 0.097 Uiso 1 1 calc R . .
C50 C -0.1459(3) 0.5247(3) 0.2867(4) 0.0565(16) Uani 1 1 d . . .
H50 H -0.1847 0.5234 0.2539 0.068 Uiso 1 1 calc R . .
C51 C 0.1534(2) 0.4208(2) 0.1552(2) 0.0259(9) Uani 1 1 d . A .
H51A H 0.1879 0.3935 0.1396 0.031 Uiso 1 1 calc R . .
H51B H 0.1535 0.4609 0.1288 0.031 Uiso 1 1 calc R . .
C52 C 0.0861(2) 0.38889(19) 0.1382(2) 0.0261(9) Uani 1 1 d . . .
C53 C 0.0381(12) 0.3720(13) 0.1859(16) 0.037(9) Uani 0.656(10) 1 d P C 1
H53 H 0.0441 0.3802 0.2355 0.045 Uiso 0.656(10) 1 calc PR C 1
C53' C 0.053(2) 0.360(2) 0.0764(16) 0.10(2) Uani 0.344(10) 1 d P C 2
H53' H 0.0727 0.3562 0.0341 0.126 Uiso 0.344(10) 1 calc PR C 2
C54 C -0.0193(2) 0.3418(2) 0.1499(3) 0.0462(13) Uani 1 1 d . . .
H54 H -0.0558 0.3278 0.1720 0.055 Uiso 1 1 calc R C 1
C55 C -0.0137(4) 0.3364(3) 0.0807(4) 0.0611(19) Uani 1 1 d . C .
H55 H -0.0462 0.3164 0.0487 0.073 Uiso 1 1 calc R D 1
C56 C 0.1991(2) 0.4382(2) 0.4348(2) 0.0251(9) Uani 1 1 d . A .
H56A H 0.1689 0.4684 0.4536 0.030 Uiso 1 1 calc R . .
H56B H 0.2442 0.4474 0.4570 0.030 Uiso 1 1 calc R . .
C57 C 0.1803(2) 0.3711(2) 0.4539(2) 0.0258(9) Uani 1 1 d . . .
C58 C 0.2016(2) 0.3352(2) 0.5151(3) 0.0368(11) Uani 1 1 d . . .
H58 H 0.2342 0.3483 0.5519 0.044 Uiso 1 1 calc R . .
C59 C 0.1668(3) 0.2752(3) 0.5146(3) 0.0471(13) Uani 1 1 d . . .
H59 H 0.1743 0.2452 0.5515 0.057 Uiso 1 1 calc R . .
C60 C 0.1224(3) 0.2667(2) 0.4557(3) 0.0399(11) Uani 1 1 d . . .
H60 H 0.0960 0.2303 0.4471 0.048 Uiso 1 1 calc R . .
C61 C 0.2130(2) 0.28127(19) 0.2474(2) 0.0269(9) Uani 1 1 d . A .
H61A H 0.2052 0.2830 0.1949 0.032 Uiso 1 1 calc R . .
H61B H 0.1698 0.2827 0.2657 0.032 Uiso 1 1 calc R . .
C62 C 0.2482(2) 0.22010(19) 0.2707(2) 0.0260(9) Uani 1 1 d . . .
C63 C 0.2243(2) 0.17125(17) 0.3218(2) 0.0235(9) Uani 1 1 d . . .
H63 H 0.1852 0.1711 0.3439 0.028 Uiso 1 1 calc R . .
C64 C 0.2802(3) 0.1230(3) 0.3274(3) 0.0509(14) Uani 1 1 d . . .
H64 H 0.2790 0.0864 0.3558 0.061 Uiso 1 1 calc R . .
C65 C 0.3311(3) 0.1344(2) 0.2908(3) 0.0419(12) Uani 1 1 d . . .
H65 H 0.3679 0.1074 0.2917 0.050 Uiso 1 1 calc R . .
C66 C 0.3531(2) 0.3491(2) 0.4094(2) 0.0347(10) Uani 1 1 d . A .
H66A H 0.3257 0.3120 0.3949 0.042 Uiso 1 1 calc R . .
H66B H 0.3540 0.3546 0.4612 0.042 Uiso 1 1 calc R . .
C67 C 0.4226(2) 0.3385(2) 0.3915(2) 0.0311(10) Uani 1 1 d . . .
C68 C 0.4542(3) 0.2779(2) 0.3724(3) 0.0434(13) Uani 1 1 d . . .
H68 H 0.4338 0.2378 0.3700 0.052 Uiso 1 1 calc R . .
C69 C 0.5175(4) 0.2903(4) 0.3591(4) 0.084(3) Uani 1 1 d . . .
H69 H 0.5457 0.2581 0.3460 0.101 Uiso 1 1 calc R . .
C70 C 0.5377(3) 0.3514(4) 0.3656(3) 0.0597(18) Uani 1 1 d . . .
H70 H 0.5800 0.3656 0.3574 0.072 Uiso 1 1 calc R . .
O1 O 0.25623(12) 0.51488(11) 0.27645(13) 0.0162(5) Uani 1 1 d . . .
O2 O 0.41171(15) 0.53645(14) 0.17971(17) 0.0314(7) Uani 1 1 d . . .
O3 O 0.37131(12) 0.56015(13) 0.30885(14) 0.0197(5) Uani 1 1 d . . .
O4 O 0.29430(13) 0.61848(12) 0.22205(13) 0.0203(6) Uani 1 1 d . . .
O5 O 0.28168(16) 0.52636(14) 0.11785(15) 0.0301(7) Uani 1 1 d . . .
O6 O 0.32833(13) 0.43629(12) 0.22468(14) 0.0198(6) Uani 1 1 d . . .
O7 O 0.30330(13) 0.67973(12) 0.35275(14) 0.0221(6) Uani 1 1 d . . .
O8 O 0.30367(14) 0.56800(13) 0.42807(14) 0.0241(6) Uani 1 1 d . . .
O9 O 0.18820(13) 0.59724(12) 0.32840(14) 0.0191(5) Uani 1 1 d . . .
O10 O 0.11787(13) 0.55152(13) 0.19685(14) 0.0237(6) Uani 1 1 d . . .
O11 O 0.07806(14) 0.51050(14) 0.32164(16) 0.0280(6) Uani 1 1 d . . .
O12 O 0.16763(13) 0.43282(13) 0.23017(14) 0.0224(6) Uani 1 1 d . . .
O13 O 0.19556(14) 0.44544(13) 0.35834(14) 0.0232(6) Uani 1 1 d . . .
O14 O 0.25189(14) 0.33453(13) 0.27370(17) 0.0290(7) Uani 1 1 d . . .
O15 O 0.32486(14) 0.40459(14) 0.37275(15) 0.0271(6) Uani 1 1 d . . .
S1 S 0.54786(7) 0.48287(8) 0.21975(8) 0.0528(4) Uani 1 1 d . . .
S2 S 0.48718(6) 0.66468(6) 0.27661(6) 0.0339(3) Uani 1 1 d . . .
S3 S 0.21701(13) 0.73262(16) 0.05920(18) 0.0316(8) Uani 0.739(7) 1 d P A 1
S3' S 0.3457(12) 0.6887(8) 0.1063(13) 0.039(3) Uani 0.261(7) 1 d P A 2
S4 S 0.15444(6) 0.56818(6) -0.01085(6) 0.0352(3) Uani 1 1 d . . .
S5 S 0.30204(6) 0.32299(6) 0.09566(6) 0.0364(3) Uani 1 1 d . . .
S6 S 0.24161(7) 0.82700(6) 0.36838(7) 0.0398(3) Uani 1 1 d . . .
S7 S 0.39707(6) 0.47143(6) 0.54729(7) 0.0407(3) Uani 1 1 d . . .
S8 S 0.15662(6) 0.60772(6) 0.48611(6) 0.0350(3) Uani 1 1 d . . .
S9 S 0.06479(6) 0.69339(6) 0.13445(7) 0.0423(3) Uani 1 1 d . . .
S10 S -0.07616(7) 0.48160(7) 0.27814(8) 0.0482(3) Uani 1 1 d . . .
S11 S 0.05246(15) 0.36645(15) 0.0549(2) 0.0377(9) Uani 0.656(10) 1 d P C 1
S11' S 0.0391(4) 0.3756(6) 0.2012(10) 0.0238(19) Uani 0.344(10) 1 d P C 2
S12 S 0.11992(6) 0.33028(5) 0.39815(6) 0.0346(3) Uani 1 1 d . . .
S13 S 0.32301(8) 0.20231(7) 0.24252(10) 0.0578(4) Uani 1 1 d . . .
S14 S 0.47780(7) 0.39875(7) 0.39004(7) 0.0428(3) Uani 1 1 d . . .
Ti1 Ti 0.32717(3) 0.53129(3) 0.20536(3) 0.01659(15) Uani 1 1 d . A .
Ti2 Ti 0.28808(3) 0.59516(3) 0.33615(3) 0.01598(15) Uani 1 1 d . A .
Ti3 Ti 0.15387(3) 0.51452(3) 0.28028(4) 0.01894(16) Uani 1 1 d . A .
Ti4 Ti 0.26296(3) 0.41798(3) 0.29612(4) 0.01903(16) Uani 1 1 d . A .

loop_
_atom_site_aniso_label
_atom_site_aniso_U_11
_atom_site_aniso_U_22
_atom_site_aniso_U_33
_atom_site_aniso_U_23
_atom_site_aniso_U_13
_atom_site_aniso_U_12
C1 0.028(2) 0.039(3) 0.030(2) 0.003(2) 0.0112(18) 0.006(2)
C2 0.020(2) 0.028(2) 0.033(2) -0.0063(18) 0.0067(17) -0.0034(17)
C3 0.0088(16) 0.0206(18) 0.0105(15) 0.0070(14) 0.0010(12) 0.0024(14)
C4 0.044(3) 0.067(4) 0.071(4) -0.011(3) 0.035(3) 0.004(3)
C5 0.033(3) 0.055(3) 0.061(3) 0.013(3) 0.000(2) 0.013(3)
C6 0.0180(18) 0.0204(19) 0.0234(19) 0.0006(16) -0.0049(15) 0.0053(16)
C7 0.0141(18) 0.029(2) 0.030(2) 0.0010(18) 0.0002(16) -0.0018(16)
C8 0.028(2) 0.037(3) 0.039(2) -0.006(2) 0.0017(19) -0.005(2)
C9 0.032(3) 0.037(3) 0.063(3) -0.018(2) 0.002(2) -0.011(2)
C10 0.035(3) 0.030(2) 0.064(3) -0.003(2) 0.010(2) -0.013(2)
C11 0.022(2) 0.0212(19) 0.029(2) 0.0047(16) 0.0002(16) 0.0026(16)
C12 0.033(2) 0.0170(18) 0.0217(19) 0.0026(15) -0.0013(17) -0.0023(17)
C13 0.08(2) 0.048(11) 0.033(8) 0.023(6) 0.014(9) -0.020(8)
C13' 0.028(9) 0.020(11) 0.035(10) -0.007(7) 0.003(8) 0.022(8)
C14 0.050(3) 0.047(3) 0.037(3) 0.002(2) 0.013(2) -0.022(2)
C15 0.071(3) 0.027(2) 0.027(2) 0.0080(19) -0.004(2) -0.013(2)
C16 0.029(2) 0.049(3) 0.0179(19) -0.0019(19) -0.0014(17) 0.004(2)
C17 0.031(2) 0.030(2) 0.0178(18) 0.0017(17) 0.0044(16) 0.0026(18)
C18 0.042(3) 0.032(2) 0.027(2) -0.0074(19) 0.0003(19) 0.004(2)
C19 0.054(3) 0.036(3) 0.039(3) -0.003(2) -0.009(2) -0.011(2)
C20 0.036(3) 0.042(3) 0.042(3) 0.004(2) -0.012(2) -0.009(2)
C21 0.027(2) 0.0161(18) 0.027(2) -0.0011(16) 0.0048(16) 0.0059(16)
C22 0.026(2) 0.0129(17) 0.029(2) -0.0008(15) 0.0044(16) 0.0029(16)
C23 0.043(3) 0.020(2) 0.035(2) -0.0013(18) 0.016(2) -0.0003(19)
C24 0.062(3) 0.033(2) 0.027(2) -0.002(2) 0.016(2) 0.007(2)
C25 0.052(3) 0.035(3) 0.029(2) -0.008(2) -0.001(2) 0.012(2)
C26 0.025(2) 0.019(2) 0.045(2) 0.0004(18) 0.0059(19) -0.0003(17)
C27 0.031(2) 0.0136(18) 0.040(2) -0.0030(17) 0.0084(18) -0.0040(17)
C28 0.043(3) 0.027(2) 0.035(2) 0.0012(19) 0.004(2) -0.003(2)
C29 0.051(3) 0.035(3) 0.040(3) 0.011(2) -0.006(2) 0.005(2)
C30 0.038(3) 0.033(3) 0.054(3) 0.012(2) 0.007(2) 0.013(2)
C31 0.036(2) 0.027(2) 0.0213(19) -0.0017(17) -0.0027(17) -0.0021(19)
C32 0.022(2) 0.030(2) 0.0193(18) -0.0004(16) -0.0022(15) 0.0006(17)
C33 0.044(3) 0.041(3) 0.0073(16) 0.0118(17) 0.0005(17) 0.000(2)
C34 0.032(3) 0.069(4) 0.037(3) 0.024(3) 0.004(2) 0.005(3)
C35 0.030(2) 0.048(3) 0.035(2) 0.009(2) -0.002(2) 0.001(2)
C36 0.0184(19) 0.0209(19) 0.027(2) -0.0010(16) 0.0037(16) 0.0035(16)
C37 0.026(2) 0.0199(19) 0.027(2) -0.0049(16) 0.0038(16) -0.0040(17)
C38 0.024(2) 0.021(2) 0.043(2) 0.0008(18) 0.0095(18) 0.0026(17)
C39 0.040(3) 0.045(3) 0.057(3) -0.016(3) 0.024(3) -0.001(2)
C40 0.058(3) 0.048(3) 0.031(2) -0.009(2) 0.017(2) -0.017(3)
C41 0.026(2) 0.029(2) 0.030(2) -0.0041(18) -0.0043(18) -0.0008(18)
C42 0.019(2) 0.028(2) 0.033(2) 0.0038(18) -0.0073(17) 0.0016(17)
C43 0.024(2) 0.039(3) 0.039(2) -0.003(2) -0.0004(19) 0.002(2)
C44 0.034(3) 0.038(3) 0.060(3) -0.004(2) 0.000(2) 0.009(2)
C45 0.046(3) 0.025(2) 0.065(3) 0.004(2) 0.002(3) 0.010(2)
C46 0.030(2) 0.033(2) 0.036(2) 0.005(2) 0.0093(19) -0.0051(19)
C47 0.028(2) 0.033(2) 0.047(3) -0.005(2) 0.016(2) -0.007(2)
C48 0.0156(19) 0.050(3) 0.038(2) -0.019(2) 0.0105(17) -0.0140(19)
C49 0.039(3) 0.064(4) 0.148(7) -0.043(5) 0.043(4) -0.002(3)
C50 0.022(2) 0.051(3) 0.094(5) -0.015(3) -0.002(3) -0.004(2)
C51 0.026(2) 0.024(2) 0.027(2) -0.0019(17) 0.0040(17) 0.0008(17)
C52 0.032(2) 0.0176(19) 0.027(2) -0.0037(17) -0.0023(18) 0.0015(17)
C53 0.053(12) 0.031(7) 0.026(15) -0.009(6) -0.003(6) 0.001(6)
C53' 0.18(5) 0.12(3) 0.030(17) 0.018(15) 0.05(2) 0.06(3)
C54 0.026(2) 0.036(3) 0.075(4) 0.011(3) -0.002(2) -0.007(2)
C55 0.068(4) 0.033(3) 0.070(4) -0.008(3) -0.040(4) -0.007(3)
C56 0.030(2) 0.024(2) 0.0212(19) -0.0027(16) 0.0027(16) -0.0043(17)
C57 0.025(2) 0.032(2) 0.0221(19) 0.0000(17) 0.0104(16) -0.0017(18)
C58 0.032(2) 0.041(3) 0.038(2) 0.010(2) 0.006(2) 0.001(2)
C59 0.045(3) 0.043(3) 0.054(3) 0.028(3) 0.010(3) 0.012(2)
C60 0.042(3) 0.027(2) 0.053(3) 0.009(2) 0.017(2) -0.002(2)
C61 0.025(2) 0.0181(19) 0.038(2) -0.0007(17) 0.0038(18) -0.0013(17)
C62 0.030(2) 0.0177(19) 0.031(2) -0.0081(17) 0.0036(17) -0.0016(17)
C63 0.036(2) 0.0088(16) 0.027(2) 0.0051(15) 0.0060(17) 0.0141(16)
C64 0.082(4) 0.034(3) 0.038(3) 0.007(2) 0.009(3) 0.008(3)
C65 0.053(3) 0.031(2) 0.040(3) -0.008(2) 0.000(2) 0.010(2)
C66 0.042(3) 0.031(2) 0.029(2) 0.0092(19) -0.004(2) -0.003(2)
C67 0.042(3) 0.024(2) 0.024(2) 0.0015(17) -0.0076(18) 0.008(2)
C68 0.052(3) 0.023(2) 0.047(3) -0.006(2) -0.023(2) -0.008(2)
C69 0.092(6) 0.079(5) 0.071(4) -0.039(4) -0.032(4) 0.054(5)
C70 0.036(3) 0.106(6) 0.036(3) -0.019(3) -0.002(2) 0.012(3)
O1 0.0172(13) 0.0112(11) 0.0204(12) -0.0025(10) 0.0029(10) -0.0010(10)
O2 0.0251(15) 0.0297(16) 0.0426(17) 0.0003(14) 0.0169(13) 0.0027(13)
O3 0.0148(13) 0.0212(13) 0.0224(13) -0.0035(11) -0.0009(10) -0.0001(11)
O4 0.0216(13) 0.0184(13) 0.0204(13) 0.0046(11) 0.0007(11) 0.0021(11)
O5 0.0413(18) 0.0263(15) 0.0211(14) -0.0014(12) -0.0022(13) 0.0029(14)
O6 0.0229(14) 0.0150(13) 0.0228(13) -0.0013(10) 0.0076(11) 0.0031(11)
O7 0.0236(14) 0.0154(13) 0.0277(14) -0.0025(11) 0.0047(11) -0.0029(11)
O8 0.0276(15) 0.0271(15) 0.0172(13) 0.0004(11) 0.0007(11) 0.0001(12)
O9 0.0177(13) 0.0144(12) 0.0256(13) -0.0041(11) 0.0047(11) 0.0026(10)
O10 0.0199(14) 0.0237(14) 0.0272(14) -0.0012(12) 0.0013(11) -0.0013(12)
O11 0.0171(14) 0.0290(15) 0.0389(16) -0.0042(13) 0.0078(12) -0.0036(12)
O12 0.0219(14) 0.0204(14) 0.0241(13) -0.0062(11) -0.0001(11) -0.0027(11)
O13 0.0249(14) 0.0220(14) 0.0234(13) 0.0037(11) 0.0063(11) -0.0020(12)
O14 0.0267(15) 0.0121(13) 0.0478(18) -0.0040(12) 0.0028(13) -0.0039(12)
O15 0.0290(15) 0.0245(15) 0.0277(14) 0.0049(12) 0.0025(12) -0.0013(12)
S1 0.0435(8) 0.0666(10) 0.0492(8) 0.0087(7) 0.0097(6) 0.0100(7)
S2 0.0324(6) 0.0313(6) 0.0390(6) 0.0037(5) 0.0090(5) -0.0062(5)
S3 0.0419(16) 0.0245(14) 0.0270(10) 0.0076(10) -0.0016(11) 0.0039(11)
S3' 0.041(4) 0.027(5) 0.054(7) 0.009(4) 0.021(3) -0.005(4)
S4 0.0329(6) 0.0288(6) 0.0415(6) -0.0004(5) -0.0048(5) 0.0006(5)
S5 0.0333(6) 0.0413(7) 0.0345(6) -0.0112(5) 0.0039(5) -0.0052(5)
S6 0.0477(7) 0.0332(6) 0.0401(6) 0.0091(5) 0.0123(5) 0.0176(6)
S7 0.0383(7) 0.0423(7) 0.0423(7) 0.0072(6) 0.0090(5) 0.0052(6)
S8 0.0352(6) 0.0381(6) 0.0317(6) -0.0019(5) 0.0040(5) 0.0002(5)
S9 0.0388(7) 0.0358(6) 0.0529(7) 0.0140(6) 0.0086(6) 0.0071(5)
S10 0.0338(7) 0.0509(8) 0.0598(8) -0.0124(7) 0.0058(6) -0.0053(6)
S11 0.0414(13) 0.0382(13) 0.032(2) -0.0127(12) -0.0008(11) -0.0037(9)
S11' 0.018(3) 0.031(3) 0.022(5) -0.007(3) 0.0016(18) -0.0130(18)
S12 0.0430(7) 0.0243(5) 0.0368(6) 0.0049(5) 0.0070(5) -0.0065(5)
S13 0.0552(9) 0.0369(7) 0.0843(11) 0.0025(7) 0.0211(8) 0.0077(7)
S14 0.0442(7) 0.0413(7) 0.0433(7) 0.0024(6) 0.0066(6) 0.0041(6)
Ti1 0.0174(3) 0.0152(3) 0.0174(3) 0.0000(3) 0.0028(3) -0.0004(3)
Ti2 0.0169(3) 0.0125(3) 0.0185(3) -0.0010(3) 0.0020(3) -0.0008(3)
Ti3 0.0162(3) 0.0170(3) 0.0238(3) -0.0023(3) 0.0029(3) -0.0017(3)
Ti4 0.0205(3) 0.0132(3) 0.0238(3) 0.0002(3) 0.0042(3) -0.0009(3)

loop_
_atom_type_symbol
_atom_type_description
_atom_type_scat_dispersion_real
_atom_type_scat_dispersion_imag
_atom_type_scat_source
C C 0.0033 0.0016 'International Tables Vol C Tables 4.2.6.8 and 6.1.1.4'
H H 0.0000 0.0000 'International Tables Vol C Tables 4.2.6.8 and 6.1.1.4'
O O 0.0106 0.0060 'International Tables Vol C Tables 4.2.6.8 and 6.1.1.4'
S S 0.1246 0.1234 'International Tables Vol C Tables 4.2.6.8 and 6.1.1.4'
Ti Ti 0.2776 0.4457 'International Tables Vol C Tables 4.2.6.8 and 6.1.1.4'

loop_
_geom_angle_atom_site_label_1
_geom_angle_atom_site_label_2
_geom_angle_atom_site_label_3
_geom_angle
O2 C1 C2 112.8(4)
O2 C1 H1A 109.0
C2 C1 H1A 109.0
O2 C1 H1B 109.0
C2 C1 H1B 109.0
H1A C1 H1B 107.8
C1 C2 C3 126.2(4)
C1 C2 S1 122.3(3)
C3 C2 S1 111.6(3)
C4 C3 C2 104.3(3)
C4 C3 H3 127.9
C2 C3 H3 127.9
C5 C4 C3 116.9(5)
C5 C4 H4 121.5
C3 C4 H4 121.5
C4 C5 S1 112.6(4)
C4 C5 H5 123.7
S1 C5 H5 123.7
O3 C6 C7 112.8(3)
O3 C6 H6A 109.0
C7 C6 H6A 109.0
O3 C6 H6B 109.0
C7 C6 H6B 109.0
H6A C6 H6B 107.8
C8 C7 C6 129.3(4)
C8 C7 S2 109.7(3)
C6 C7 S2 120.9(3)
C7 C8 C9 113.6(4)
C7 C8 H8 123.2
C9 C8 H8 123.2
C10 C9 C8 112.4(4)
C10 C9 H9 123.8
C8 C9 H9 123.8
C9 C10 S2 112.0(4)
C9 C10 H10 124.0
S2 C10 H10 124.0
O4 C11 C12 110.2(3)
O4 C11 H11A 109.6
C12 C11 H11A 109.6
O4 C11 H11B 109.6
C12 C11 H11B 109.6
H11A C11 H11B 108.1
C13 C12 C13' 102.9(17)
C13 C12 C11 124.3(12)
C13' C12 C11 132.6(13)
C13 C12 S3' 3.1(18)
C13' C12 S3' 103.1(15)
C11 C12 S3' 124.2(9)
C13 C12 S3 114.9(12)
C13' C12 S3 13.9(11)
C11 C12 S3 120.8(3)
S3' C12 S3 114.6(8)
C12 C13 C14 105.9(18)
C12 C13 H13 127.1
C14 C13 H13 127.1
C15 C13' C12 114(2)
C15 C13' H13' 123.1
C12 C13' H13' 123.1
C15 C14 S3' 120.0(9)
C15 C14 C13 112.4(11)
S3' C14 C13 8(2)
C15 C14 H14 123.8
S3' C14 H14 116.1
C13 C14 H14 123.8
C14 C15 C13' 103.6(14)
C14 C15 S3 114.5(4)
C13' C15 S3 13.3(12)
C14 C15 H15 122.7
C13' C15 H15 133.0
S3 C15 H15 122.7
O5 C16 C17 112.6(4)
O5 C16 H16A 109.1
C17 C16 H16A 109.1
O5 C16 H16B 109.1
C17 C16 H16B 109.1
H16A C16 H16B 107.8
C18 C17 C16 127.1(4)
C18 C17 S4 111.6(3)
C16 C17 S4 121.3(3)
C17 C18 C19 112.1(4)
C17 C18 H18 123.9
C19 C18 H18 123.9
C20 C19 C18 113.3(4)
C20 C19 H19 123.4
C18 C19 H19 123.4
C19 C20 S4 111.5(4)
C19 C20 H20 124.3
S4 C20 H20 124.3
O6 C21 C22 112.7(3)
O6 C21 H21A 109.0
C22 C21 H21A 109.0
O6 C21 H21B 109.0
C22 C21 H21B 109.0
H21A C21 H21B 107.8
C23 C22 C21 128.7(4)
C23 C22 S5 109.9(3)
C21 C22 S5 121.3(3)
C22 C23 C24 113.3(4)
C22 C23 H23 123.3
C24 C23 H23 123.3
C25 C24 C23 112.4(4)
C25 C24 H24 123.8
C23 C24 H24 123.8
C24 C25 S5 112.0(4)
C24 C25 H25 124.0
S5 C25 H25 124.0
O7 C26 C27 113.7(3)
O7 C26 H26A 108.8
C27 C26 H26A 108.8
O7 C26 H26B 108.8
C27 C26 H26B 108.8
H26A C26 H26B 107.7
C28 C27 C26 126.3(4)
C28 C27 S6 111.2(3)
C26 C27 S6 122.5(3)
C27 C28 C29 112.1(4)
C27 C28 H28 124.0
C29 C28 H28 124.0
C30 C29 C28 113.0(4)
C30 C29 H29 123.5
C28 C29 H29 123.5
C29 C30 S6 111.9(4)
C29 C30 H30 124.0
S6 C30 H30 124.0
O8 C31 C32 112.2(3)
O8 C31 H31A 109.2
C32 C31 H31A 109.2
O8 C31 H31B 109.2
C32 C31 H31B 109.2
H31A C31 H31B 107.9
C33 C32 C31 124.2(4)
C33 C32 S7 114.2(3)
C31 C32 S7 121.6(3)
C32 C33 C34 105.0(4)
C32 C33 H33 127.5
C34 C33 H33 127.5
C35 C34 C33 115.5(4)
C35 C34 H34 122.3
C33 C34 H34 122.3
C34 C35 S7 113.1(4)
C34 C35 H35 123.5
S7 C35 H35 123.5
O9 C36 C37 112.4(3)
O9 C36 H36A 109.1
C37 C36 H36A 109.1
O9 C36 H36B 109.1
C37 C36 H36B 109.1
H36A C36 H36B 107.8
C38 C37 C36 127.3(4)
C38 C37 S8 109.4(3)
C36 C37 S8 123.2(3)
C39 C38 C37 112.6(4)
C39 C38 H38 123.7
C37 C38 H38 123.7
C40 C39 C38 114.1(5)
C40 C39 H39 122.9
C38 C39 H39 122.9
C39 C40 S8 111.6(4)
C39 C40 H40 124.2
S8 C40 H40 124.2
O10 C41 C42 110.3(3)
O10 C41 H41A 109.6
C42 C41 H41A 109.6
O10 C41 H41B 109.6
C42 C41 H41B 109.6
H41A C41 H41B 108.1
C43 C42 C41 128.1(4)
C43 C42 S9 110.2(3)
C41 C42 S9 121.4(3)
C42 C43 C44 113.2(5)
C42 C43 H43 123.4
C44 C43 H43 123.4
C45 C44 C43 112.4(5)
C45 C44 H44 123.8
C43 C44 H44 123.8
C44 C45 S9 111.6(4)
C44 C45 H45 124.2
S9 C45 H45 124.2
O11 C46 C47 111.3(4)
O11 C46 H46A 109.4
C47 C46 H46A 109.4
O11 C46 H46B 109.4
C47 C46 H46B 109.4
H46A C46 H46B 108.0
C46 C47 C48 127.3(4)
C46 C47 S10 120.9(4)
C48 C47 S10 111.8(3)
C49 C48 C47 105.7(4)
C49 C48 H48 127.2
C47 C48 H48 127.2
C50 C49 C48 117.4(5)
C50 C49 H49 121.3
C48 C49 H49 121.3
C49 C50 S10 111.4(5)
C49 C50 H50 124.3
S10 C50 H50 124.3
O12 C51 C52 110.8(3)
O12 C51 H51A 109.5
C52 C51 H51A 109.5
O12 C51 H51B 109.5
C52 C51 H51B 109.5
H51A C51 H51B 108.1
C53' C52 C53 96(2)
C53' C52 C51 133.9(18)
C53 C52 C51 129.3(11)
C53' C52 S11' 105.0(18)
C53 C52 S11' 8.6(16)
C51 C52 S11' 120.8(6)
C53' C52 S11 11.7(17)
C53 C52 S11 106.1(11)
C51 C52 S11 124.5(3)
S11' C52 S11 114.6(6)
C54 C53 C52 113(2)
C54 C53 H53 123.6
C52 C53 H53 123.6
C52 C53' C55 117(2)
C52 C53' H53' 121.3
C55 C53' H53' 121.3
C55 C54 C53 110.0(12)
C55 C54 S11' 118.9(7)
C53 C54 S11' 8.9(16)
C55 C54 H54 125.0
C53 C54 H54 125.0
S11' C54 H54 116.1
C54 C55 C53' 102.6(13)
C54 C55 S11 115.9(4)
C53' C55 S11 14.8(12)
C54 C55 H55 122.1
C53' C55 H55 134.9
S11 C55 H55 122.1
O13 C56 C57 110.6(3)
O13 C56 H56A 109.5
C57 C56 H56A 109.5
O13 C56 H56B 109.5
C57 C56 H56B 109.5
H56A C56 H56B 108.1
C58 C57 C56 129.4(4)
C58 C57 S12 110.6(3)
C56 C57 S12 119.9(3)
C57 C58 C59 111.4(4)
C57 C58 H58 124.3
C59 C58 H58 124.3
C60 C59 C58 113.5(4)
C60 C59 H59 123.3
C58 C59 H59 123.3
C59 C60 S12 112.2(4)
C59 C60 H60 123.9
S12 C60 H60 123.9
O14 C61 C62 110.3(3)
O14 C61 H61A 109.6
C62 C61 H61A 109.6
O14 C61 H61B 109.6
C62 C61 H61B 109.6
H61A C61 H61B 108.1
C61 C62 C63 125.5(4)
C61 C62 S13 120.2(3)
C63 C62 S13 114.2(3)
C64 C63 C62 101.7(4)
C64 C63 H63 129.2
C62 C63 H63 129.2
C65 C64 C63 117.6(5)
C65 C64 H64 121.2
C63 C64 H64 121.2
C64 C65 S13 113.6(4)
C64 C65 H65 123.2
S13 C65 H65 123.2
O15 C66 C67 110.1(4)
O15 C66 H66A 109.6
C67 C66 H66A 109.6
O15 C66 H66B 109.6
C67 C66 H66B 109.6
H66A C66 H66B 108.2
C68 C67 C66 128.5(4)
C68 C67 S14 109.4(4)
C66 C67 S14 122.1(3)
C69 C68 C67 108.8(5)
C69 C68 H68 125.6
C67 C68 H68 125.6
C70 C69 C68 116.6(6)
C70 C69 H69 121.7
C68 C69 H69 121.7
C69 C70 S14 111.7(5)
C69 C70 H70 124.2
S14 C70 H70 124.2
Ti4 O1 Ti3 91.97(10)
Ti4 O1 Ti2 133.77(13)
Ti3 O1 Ti2 103.23(11)
Ti4 O1 Ti1 103.82(11)
Ti3 O1 Ti1 141.42(13)
Ti2 O1 Ti1 90.94(10)
C1 O2 Ti1 149.6(3)
C6 O3 Ti2 130.3(2)
C6 O3 Ti1 135.9(2)
Ti2 O3 Ti1 93.76(10)
C11 O4 Ti1 125.4(2)
C11 O4 Ti2 122.0(2)
Ti1 O4 Ti2 90.40(10)
C16 O5 Ti1 147.7(3)
C21 O6 Ti1 127.2(2)
C21 O6 Ti4 122.9(2)
Ti1 O6 Ti4 108.04(12)
C26 O7 Ti2 142.7(3)
C31 O8 Ti2 143.3(3)
C36 O9 Ti2 126.7(2)
C36 O9 Ti3 125.1(2)
Ti2 O9 Ti3 107.39(12)
C41 O10 Ti3 136.9(3)
C46 O11 Ti3 156.2(3)
C51 O12 Ti3 126.5(2)
C51 O12 Ti4 126.4(2)
Ti3 O12 Ti4 91.21(10)
C56 O13 Ti4 127.0(2)
C56 O13 Ti3 135.8(2)
Ti4 O13 Ti3 92.17(11)
C61 O14 Ti4 152.9(3)
C66 O15 Ti4 134.6(3)
C5 S1 C2 94.6(2)
C10 S2 C7 92.2(2)
C15 S3 C12 92.3(3)
C14 S3' C12 98.2(13)
C20 S4 C17 91.6(2)
C25 S5 C22 92.3(2)
C30 S6 C27 91.8(2)
C35 S7 C32 92.2(2)
C37 S8 C40 92.2(2)
C45 S9 C42 92.6(2)
C47 S10 C50 93.7(3)
C55 S11 C52 95.0(3)
C54 S11' C52 95.4(10)
C60 S12 C57 92.4(2)
C65 S13 C62 92.9(3)
C70 S14 C67 93.5(3)
O5 Ti1 O2 99.00(15)
O5 Ti1 O4 93.03(12)
O2 Ti1 O4 109.10(13)
O5 Ti1 O6 95.75(12)
O2 Ti1 O6 96.53(12)
O4 Ti1 O6 151.21(11)
O5 Ti1 O1 104.87(13)
O2 Ti1 O1 154.91(12)
O4 Ti1 O1 77.54(10)
O6 Ti1 O1 73.72(10)
O5 Ti1 O3 165.84(12)
O2 Ti1 O3 85.40(12)
O4 Ti1 O3 72.82(10)
O6 Ti1 O3 97.12(10)
O1 Ti1 O3 73.29(10)
O5 Ti1 Ti2 128.48(10)
O2 Ti1 Ti2 122.48(10)
O4 Ti1 Ti2 47.83(7)
O6 Ti1 Ti2 107.15(8)
O1 Ti1 Ti2 44.27(7)
O3 Ti1 Ti2 41.02(7)
O5 Ti1 Ti4 103.94(10)
O2 Ti1 Ti4 128.19(10)
O4 Ti1 Ti4 115.23(8)
O6 Ti1 Ti4 35.99(7)
O1 Ti1 Ti4 37.76(7)
O3 Ti1 Ti4 83.32(8)
Ti2 Ti1 Ti4 74.94(2)
O8 Ti2 O7 98.01(13)
O8 Ti2 O3 94.23(12)
O7 Ti2 O3 106.09(12)
O8 Ti2 O9 97.67(12)
O7 Ti2 O9 97.98(11)
O3 Ti2 O9 151.32(11)
O8 Ti2 O1 105.23(12)
O7 Ti2 O1 156.31(11)
O3 Ti2 O1 77.05(10)
O9 Ti2 O1 74.68(10)
O8 Ti2 O4 165.51(12)
O7 Ti2 O4 85.43(11)
O3 Ti2 O4 71.32(10)
O9 Ti2 O4 95.76(10)
O1 Ti2 O4 73.20(10)
O8 Ti2 Ti1 127.44(10)
O7 Ti2 Ti1 121.48(9)
O3 Ti2 Ti1 45.21(7)
O9 Ti2 Ti1 108.38(8)
O1 Ti2 Ti1 44.79(7)
O4 Ti2 Ti1 41.77(7)
O8 Ti2 Ti3 100.59(9)
O7 Ti2 Ti3 132.63(9)
O3 Ti2 Ti3 115.41(8)
O9 Ti2 Ti3 36.63(7)
O1 Ti2 Ti3 38.37(7)
O4 Ti2 Ti3 87.03(7)
Ti1 Ti2 Ti3 78.26(2)
O11 Ti3 O10 96.68(13)
O11 Ti3 O12 109.69(13)
O10 Ti3 O12 91.62(12)
O11 Ti3 O9 96.43(12)
O10 Ti3 O9 95.43(12)
O12 Ti3 O9 151.94(11)
O11 Ti3 O1 156.56(12)
O10 Ti3 O1 105.40(11)
O12 Ti3 O1 77.89(10)
O9 Ti3 O1 74.05(10)
O11 Ti3 O13 87.74(12)
O10 Ti3 O13 162.47(12)
O12 Ti3 O13 70.96(11)
O9 Ti3 O13 100.94(11)
O1 Ti3 O13 73.56(10)
O11 Ti3 Ti4 125.66(10)
O10 Ti3 Ti4 126.20(9)
O12 Ti3 Ti4 46.95(8)
O9 Ti3 Ti4 109.08(8)
O1 Ti3 Ti4 43.87(7)
O13 Ti3 Ti4 41.60(7)
O11 Ti3 Ti2 127.23(10)
O10 Ti3 Ti2 106.53(9)
O12 Ti3 Ti2 116.10(8)
O9 Ti3 Ti2 35.98(7)
O1 Ti3 Ti2 38.39(7)
O13 Ti3 Ti2 83.71(8)
Ti4 Ti3 Ti2 75.20(2)
O15 Ti4 O14 95.02(13)
O15 Ti4 O13 92.21(12)
O14 Ti4 O13 110.08(13)
O15 Ti4 O6 96.22(12)
O14 Ti4 O6 95.90(13)
O13 Ti4 O6 151.85(11)
O15 Ti4 O1 108.56(12)
O14 Ti4 O1 155.16(12)
O13 Ti4 O1 77.49(11)
O6 Ti4 O1 74.36(10)
O15 Ti4 O12 161.89(13)
O14 Ti4 O12 86.06(12)
O13 Ti4 O12 70.57(11)
O6 Ti4 O12 101.66(11)
O1 Ti4 O12 74.00(10)
O15 Ti4 Ti3 128.09(10)
O14 Ti4 Ti3 124.46(10)
O13 Ti4 Ti3 46.23(8)
O6 Ti4 Ti3 109.82(8)
O1 Ti4 Ti3 44.15(7)
O12 Ti4 Ti3 41.83(7)
O15 Ti4 Ti1 104.12(9)
O14 Ti4 Ti1 128.89(11)
O13 Ti4 Ti1 115.88(8)
O6 Ti4 Ti1 35.97(7)
O1 Ti4 Ti1 38.42(7)
O12 Ti4 Ti1 88.95(8)
Ti3 Ti4 Ti1 77.89(2)

loop_
_geom_bond_atom_site_label_1
_geom_bond_atom_site_label_2
_geom_bond_distance
C1 O2 1.391(5)
C1 C2 1.496(6)
C1 H1A 0.9700
C1 H1B 0.9700
C2 C3 1.540(5)
C2 S1 1.659(5)
C3 C4 1.432(7)
C3 H3 0.9300
C4 C5 1.347(8)
C4 H4 0.9300
C5 S1 1.659(6)
C5 H5 0.9300
C6 O3 1.424(4)
C6 C7 1.487(6)
C6 H6A 0.9700
C6 H6B 0.9700
C7 C8 1.364(6)
C7 S2 1.731(4)
C8 C9 1.426(7)
C8 H8 0.9300
C9 C10 1.340(8)
C9 H9 0.9300
C10 S2 1.712(5)
C10 H10 0.9300
C11 O4 1.424(4)
C11 C12 1.507(6)
C11 H11A 0.9700
C11 H11B 0.9700
C12 C13 1.38(3)
C12 C13' 1.50(4)
C12 S3' 1.60(2)
C12 S3 1.711(5)
C13 C14 1.55(3)
C13 H13 0.9300
C13' C15 1.41(4)
C13' H13' 0.9300
C14 C15 1.328(8)
C14 S3' 1.51(2)
C14 H14 0.9300
C15 S3 1.671(6)
C15 H15 0.9300
C16 O5 1.425(5)
C16 C17 1.496(6)
C16 H16A 0.9700
C16 H16B 0.9700
C17 C18 1.352(6)
C17 S4 1.726(4)
C18 C19 1.419(7)
C18 H18 0.9300
C19 C20 1.352(7)
C19 H19 0.9300
C20 S4 1.708(5)
C20 H20 0.9300
C21 O6 1.439(4)
C21 C22 1.499(5)
C21 H21A 0.9700
C21 H21B 0.9700
C22 C23 1.365(6)
C22 S5 1.720(4)
C23 C24 1.418(6)
C23 H23 0.9300
C24 C25 1.338(7)
C24 H24 0.9300
C25 S5 1.704(5)
C25 H25 0.9300
C26 O7 1.417(5)
C26 C27 1.506(6)
C26 H26A 0.9700
C26 H26B 0.9700
C27 C28 1.365(6)
C27 S6 1.721(4)
C28 C29 1.424(7)
C28 H28 0.9300
C29 C30 1.345(7)
C29 H29 0.9300
C30 S6 1.708(5)
C30 H30 0.9300
C31 O8 1.405(5)
C31 C32 1.492(6)
C31 H31A 0.9700
C31 H31B 0.9700
C32 C33 1.448(6)
C32 S7 1.704(4)
C33 C34 1.500(7)
C33 H33 0.9300
C34 C35 1.328(7)
C34 H34 0.9300
C35 S7 1.703(5)
C35 H35 0.9300
C36 O9 1.443(4)
C36 C37 1.494(5)
C36 H36A 0.9700
C36 H36B 0.9700
C37 C38 1.406(6)
C37 S8 1.707(4)
C38 C39 1.384(7)
C38 H38 0.9300
C39 C40 1.328(8)
C39 H39 0.9300
C40 S8 1.718(5)
C40 H40 0.9300
C41 O10 1.423(5)
C41 C42 1.490(6)
C41 H41A 0.9700
C41 H41B 0.9700
C42 C43 1.369(6)
C42 S9 1.728(4)
C43 C44 1.424(7)
C43 H43 0.9300
C44 C45 1.362(8)
C44 H44 0.9300
C45 S9 1.706(5)
C45 H45 0.9300
C46 O11 1.404(5)
C46 C47 1.481(6)
C46 H46A 0.9700
C46 H46B 0.9700
C47 C48 1.501(6)
C47 S10 1.686(5)
C48 C49 1.422(9)
C48 H48 0.9300
C49 C50 1.349(9)
C49 H49 0.9300
C50 S10 1.690(6)
C50 H50 0.9300
C51 O12 1.412(5)
C51 C52 1.507(6)
C51 H51A 0.9700
C51 H51B 0.9700
C52 C53' 1.40(4)
C52 C53 1.43(3)
C52 S11' 1.615(14)
C52 S11 1.681(5)
C53 C54 1.41(3)
C53 H53 0.9300
C53' C55 1.43(5)
C53' H53' 0.9300
C54 C55 1.310(9)
C54 S11' 1.587(14)
C54 H54 0.9300
C55 S11 1.596(9)
C55 H55 0.9300
C56 O13 1.424(5)
C56 C57 1.504(6)
C56 H56A 0.9700
C56 H56B 0.9700
C57 C58 1.388(6)
C57 S12 1.722(4)
C58 C59 1.433(7)
C58 H58 0.9300
C59 C60 1.338(7)
C59 H59 0.9300
C60 S12 1.702(5)
C60 H60 0.9300
C61 O14 1.413(5)
C61 C62 1.499(6)
C61 H61A 0.9700
C61 H61B 0.9700
C62 C63 1.512(6)
C62 S13 1.693(5)
C63 C64 1.505(7)
C63 H63 0.9300
C64 C65 1.317(8)
C64 H64 0.9300
C65 S13 1.675(5)
C65 H65 0.9300
C66 O15 1.426(5)
C66 C67 1.491(7)
C66 H66A 0.9700
C66 H66B 0.9700
C67 C68 1.478(7)
C67 S14 1.680(5)
C68 C69 1.352(10)
C68 H68 0.9300
C69 C70 1.340(11)
C69 H69 0.9300
C70 S14 1.664(6)
C70 H70 0.9300
O1 Ti4 2.057(3)
O1 Ti3 2.068(3)
O1 Ti2 2.069(2)
O1 Ti1 2.088(3)
O2 Ti1 1.824(3)
O3 Ti2 1.949(3)
O3 Ti1 2.108(3)
O4 Ti1 1.974(3)
O4 Ti2 2.196(3)
O5 Ti1 1.771(3)
O6 Ti1 2.015(3)
O6 Ti4 2.016(3)
O7 Ti2 1.812(3)
O8 Ti2 1.793(3)
O9 Ti2 1.996(3)
O9 Ti3 2.027(3)
O10 Ti3 1.805(3)
O11 Ti3 1.791(3)
O12 Ti3 1.979(3)
O12 Ti4 2.169(3)
O13 Ti4 1.971(3)
O13 Ti3 2.144(3)
O14 Ti4 1.799(3)
O15 Ti4 1.797(3)
Ti1 Ti2 2.9633(9)
Ti1 Ti4 3.2625(9)
Ti2 Ti3 3.2425(9)
Ti3 Ti4 2.9668(10)

loop_
_geom_torsion_atom_site_label_1
_geom_torsion_atom_site_label_2
_geom_torsion_atom_site_label_3
_geom_torsion_atom_site_label_4
_geom_torsion
O2 C1 C2 C3 160.0(4)
O2 C1 C2 S1 -21.9(5)
C1 C2 C3 C4 177.9(4)
S1 C2 C3 C4 -0.3(4)
C2 C3 C4 C5 1.4(7)
C3 C4 C5 S1 -2.0(7)
O3 C6 C7 C8 115.5(5)
O3 C6 C7 S2 -65.6(4)
C6 C7 C8 C9 178.0(4)
S2 C7 C8 C9 -1.0(5)
C7 C8 C9 C10 1.4(6)
C8 C9 C10 S2 -1.2(6)
O4 C11 C12 C13 1.2(15)
O4 C11 C12 C13' 176(2)
O4 C11 C12 S3' -2.6(10)
O4 C11 C12 S3 -175.3(3)
C13' C12 C13 C14 7(2)
C11 C12 C13 C14 -177.0(7)
S3' C12 C13 C14 -86(36)
S3 C12 C13 C14 0(2)
C13 C12 C13' C15 -12(3)
C11 C12 C13' C15 172.6(11)
S3' C12 C13' C15 -9(3)
S3 C12 C13' C15 138(9)
C12 C13 C14 C15 -1(2)
C12 C13 C14 S3' 157(12)
S3' C14 C15 C13' -10(2)
C13 C14 C15 C13' -6(2)
S3' C14 C15 S3 -1.9(11)
C13 C14 C15 S3 1.8(12)
C12 C13' C15 C14 11(3)
C12 C13' C15 S3 -135(10)
O5 C16 C17 C18 -107.4(5)
O5 C16 C17 S4 74.9(5)
C16 C17 C18 C19 -178.5(4)
S4 C17 C18 C19 -0.6(5)
C17 C18 C19 C20 0.7(6)
C18 C19 C20 S4 -0.5(6)
O6 C21 C22 C23 112.7(5)
O6 C21 C22 S5 -70.7(4)
C21 C22 C23 C24 178.4(4)
S5 C22 C23 C24 1.5(5)
C22 C23 C24 C25 -1.5(6)
C23 C24 C25 S5 0.8(5)
O7 C26 C27 C28 -118.5(5)
O7 C26 C27 S6 64.4(5)
C26 C27 C28 C29 -178.1(4)
S6 C27 C28 C29 -0.7(5)
C27 C28 C29 C30 0.4(6)
C28 C29 C30 S6 0.1(6)
O8 C31 C32 C33 -100.0(5)
O8 C31 C32 S7 77.8(4)
C31 C32 C33 C34 178.0(4)
S7 C32 C33 C34 0.0(4)
C32 C33 C34 C35 -0.7(6)
C33 C34 C35 S7 1.1(6)
O9 C36 C37 C38 -151.2(4)
O9 C36 C37 S8 33.4(5)
C36 C37 C38 C39 -177.7(4)
S8 C37 C38 C39 -1.8(5)
C37 C38 C39 C40 1.7(6)
C38 C39 C40 S8 -0.8(6)
O10 C41 C42 C43 -103.2(5)
O10 C41 C42 S9 70.5(4)
C41 C42 C43 C44 174.1(4)
S9 C42 C43 C44 -0.2(5)
C42 C43 C44 C45 -0.5(6)
C43 C44 C45 S9 1.0(6)
O11 C46 C47 C48 -119.1(5)
O11 C46 C47 S10 59.2(5)
C46 C47 C48 C49 178.3(5)
S10 C47 C48 C49 -0.1(6)
C47 C48 C49 C50 -1.5(8)
C48 C49 C50 S10 2.4(9)
O12 C51 C52 C53' -170(2)
O12 C51 C52 C53 1.5(16)
O12 C51 C52 S11' 2.7(7)
O12 C51 C52 S11 -179.2(3)
C53' C52 C53 C54 -5(3)
C51 C52 C53 C54 -179.3(9)
S11' C52 C53 C54 174(12)
S11 C52 C53 C54 1(2)
C53 C52 C53' C55 9(3)
C51 C52 C53' C55 -177.7(12)
S11' C52 C53' C55 9(3)
S11 C52 C53' C55 -138(11)
C52 C53 C54 C55 0(2)
C52 C53 C54 S11' -174(12)
C53 C54 C55 C53' 5(2)
S11' C54 C55 C53' 5.7(19)
C53 C54 C55 S11 -2.2(14)
S11' C54 C55 S11 -1.1(9)
C52 C53' C55 C54 -9(3)
C52 C53' C55 S11 146(9)
O13 C56 C57 C58 150.2(4)
O13 C56 C57 S12 -34.5(5)
C56 C57 C58 C59 175.0(4)
S12 C57 C58 C59 -0.7(5)
C57 C58 C59 C60 0.6(7)
C58 C59 C60 S12 -0.2(6)
O14 C61 C62 C63 114.5(4)
O14 C61 C62 S13 -62.8(4)
C61 C62 C63 C64 -177.5(4)
S13 C62 C63 C64 -0.1(4)
C62 C63 C64 C65 0.5(6)
C63 C64 C65 S13 -0.7(6)
O15 C66 C67 C68 -135.5(4)
O15 C66 C67 S14 44.0(5)
C66 C67 C68 C69 178.9(5)
S14 C67 C68 C69 -0.6(5)
C67 C68 C69 C70 0.1(8)
C68 C69 C70 S14 0.4(8)
C2 C1 O2 Ti1 -152.3(4)
C7 C6 O3 Ti2 -69.7(4)
C7 C6 O3 Ti1 105.8(4)
C12 C11 O4 Ti1 -88.0(4)
C12 C11 O4 Ti2 155.0(2)
C17 C16 O5 Ti1 172.1(4)
C22 C21 O6 Ti1 -79.9(4)
C22 C21 O6 Ti4 117.5(3)
C27 C26 O7 Ti2 118.1(4)
C32 C31 O8 Ti2 -168.7(3)
C37 C36 O9 Ti2 -107.0(3)
C37 C36 O9 Ti3 85.0(4)
C42 C41 O10 Ti3 99.9(4)
C47 C46 O11 Ti3 -177.1(5)
C52 C51 O12 Ti3 -97.3(4)
C52 C51 O12 Ti4 137.4(3)
C57 C56 O13 Ti4 -79.8(4)
C57 C56 O13 Ti3 133.0(3)
C62 C61 O14 Ti4 -162.7(5)
C67 C66 O15 Ti4 105.8(4)
C4 C5 S1 C2 1.5(5)
C1 C2 S1 C5 -178.9(4)
C3 C2 S1 C5 -0.6(4)
C9 C10 S2 C7 0.5(4)
C8 C7 S2 C10 0.3(4)
C6 C7 S2 C10 -178.8(3)
C14 C15 S3 C12 -1.7(5)
C13' C15 S3 C12 35(8)
C13 C12 S3 C15 1.1(13)
C13' C12 S3 C15 -31(7)
C11 C12 S3 C15 177.9(4)
S3' C12 S3 C15 4.5(9)
C15 C14 S3' C12 4.6(14)
C13 C14 S3' C12 -19(10)
C13 C12 S3' C14 90(37)
C13' C12 S3' C14 2.7(19)
C11 C12 S3' C14 -178.6(5)
S3 C12 S3' C14 -5.5(12)
C19 C20 S4 C17 0.2(4)
C18 C17 S4 C20 0.3(4)
C16 C17 S4 C20 178.3(4)
C24 C25 S5 C22 0.1(4)
C23 C22 S5 C25 -0.9(3)
C21 C22 S5 C25 -178.1(3)
C29 C30 S6 C27 -0.5(4)
C28 C27 S6 C30 0.7(4)
C26 C27 S6 C30 178.2(4)
C34 C35 S7 C32 -0.9(4)
C33 C32 S7 C35 0.5(3)
C31 C32 S7 C35 -177.6(3)
C38 C37 S8 C40 1.1(3)
C36 C37 S8 C40 177.2(4)
C39 C40 S8 C37 -0.2(4)
C44 C45 S9 C42 -0.9(4)
C43 C42 S9 C45 0.6(3)
C41 C42 S9 C45 -174.1(4)
C46 C47 S10 C50 -177.4(4)
C48 C47 S10 C50 1.2(4)
C49 C50 S10 C47 -2.0(6)
C54 C55 S11 C52 2.6(5)
C53' C55 S11 C52 -24(7)
C53' C52 S11 C55 32(9)
C53 C52 S11 C55 -2.1(12)
C51 C52 S11 C55 178.4(4)
S11' C52 S11 C55 -3.4(6)
C55 C54 S11' C52 -1.2(9)
C53 C54 S11' C52 5(10)
C53' C52 S11' C54 -4.1(19)
C53 C52 S11' C54 -5(10)
C51 C52 S11' C54 -178.9(4)
S11 C52 S11' C54 2.9(8)
C59 C60 S12 C57 -0.1(4)
C58 C57 S12 C60 0.4(4)
C56 C57 S12 C60 -175.6(4)
C64 C65 S13 C62 0.5(4)
C61 C62 S13 C65 177.4(3)
C63 C62 S13 C65 -0.2(3)
C69 C70 S14 C67 -0.7(5)
C68 C67 S14 C70 0.7(4)
C66 C67 S14 C70 -178.8(4)
C16 O5 Ti1 O2 1.2(6)
C16 O5 Ti1 O4 111.1(5)
C16 O5 Ti1 O6 -96.4(5)
C16 O5 Ti1 O1 -171.0(5)
C16 O5 Ti1 O3 108.4(7)
C16 O5 Ti1 Ti2 146.3(5)
C16 O5 Ti1 Ti4 -132.0(5)
C1 O2 Ti1 O5 19.9(6)
C1 O2 Ti1 O4 -76.5(6)
C1 O2 Ti1 O6 116.8(6)
C1 O2 Ti1 O1 -178.1(5)
C1 O2 Ti1 O3 -146.5(6)
C1 O2 Ti1 Ti2 -128.1(6)
C1 O2 Ti1 Ti4 135.7(5)
C11 O4 Ti1 O5 11.4(3)
Ti2 O4 Ti1 O5 142.44(13)
C11 O4 Ti1 O2 112.1(3)
Ti2 O4 Ti1 O2 -116.94(13)
C11 O4 Ti1 O6 -96.3(3)
Ti2 O4 Ti1 O6 34.7(3)
C11 O4 Ti1 O1 -93.1(3)
Ti2 O4 Ti1 O1 37.88(9)
C11 O4 Ti1 O3 -169.2(3)
Ti2 O4 Ti1 O3 -38.24(9)
C11 O4 Ti1 Ti2 -131.0(3)
C11 O4 Ti1 Ti4 -95.5(3)
Ti2 O4 Ti1 Ti4 35.48(10)
C21 O6 Ti1 O5 89.4(3)
Ti4 O6 Ti1 O5 -105.88(15)
C21 O6 Ti1 O2 -10.4(3)
Ti4 O6 Ti1 O2 154.35(14)
C21 O6 Ti1 O4 -163.5(3)
Ti4 O6 Ti1 O4 1.2(3)
C21 O6 Ti1 O1 -166.8(3)
Ti4 O6 Ti1 O1 -2.03(11)
C21 O6 Ti1 O3 -96.5(3)
Ti4 O6 Ti1 O3 68.19(13)
C21 O6 Ti1 Ti2 -137.3(3)
Ti4 O6 Ti1 Ti2 27.41(13)
C21 O6 Ti1 Ti4 -164.7(3)
Ti4 O1 Ti1 O5 93.69(13)
Ti3 O1 Ti1 O5 -17.7(2)
Ti2 O1 Ti1 O5 -130.54(12)
Ti4 O1 Ti1 O2 -67.9(3)
Ti3 O1 Ti1 O2 -179.3(2)
Ti2 O1 Ti1 O2 67.9(3)
Ti4 O1 Ti1 O4 -176.46(12)
Ti3 O1 Ti1 O4 72.1(2)
Ti2 O1 Ti1 O4 -40.69(10)
Ti4 O1 Ti1 O6 1.95(10)
Ti3 O1 Ti1 O6 -109.5(2)
Ti2 O1 Ti1 O6 137.72(12)
Ti4 O1 Ti1 O3 -100.91(12)
Ti3 O1 Ti1 O3 147.7(2)
Ti2 O1 Ti1 O3 34.86(9)
Ti4 O1 Ti1 Ti2 -135.77(14)
Ti3 O1 Ti1 Ti2 112.8(2)
Ti3 O1 Ti1 Ti4 -111.4(2)
Ti2 O1 Ti1 Ti4 135.77(14)
C6 O3 Ti1 O5 -129.4(5)
Ti2 O3 Ti1 O5 47.1(6)
C6 O3 Ti1 O2 -20.6(3)
Ti2 O3 Ti1 O2 155.96(13)
C6 O3 Ti1 O4 -132.2(3)
Ti2 O3 Ti1 O4 44.34(11)
C6 O3 Ti1 O6 75.5(3)
Ti2 O3 Ti1 O6 -108.01(11)
C6 O3 Ti1 O1 146.0(3)
Ti2 O3 Ti1 O1 -37.44(10)
C6 O3 Ti1 Ti2 -176.5(4)
C6 O3 Ti1 Ti4 108.8(3)
Ti2 O3 Ti1 Ti4 -74.69(9)
C31 O8 Ti2 O7 -18.9(5)
C31 O8 Ti2 O3 88.1(5)
C31 O8 Ti2 O9 -118.1(4)
C31 O8 Ti2 O1 165.8(4)
C31 O8 Ti2 O4 84.0(7)
C31 O8 Ti2 Ti1 121.6(4)
C31 O8 Ti2 Ti3 -155.1(4)
C26 O7 Ti2 O8 142.0(4)
C26 O7 Ti2 O3 45.2(4)
C26 O7 Ti2 O9 -119.1(4)
C26 O7 Ti2 O1 -49.2(6)
C26 O7 Ti2 O4 -23.9(4)
C26 O7 Ti2 Ti1 -1.7(5)
C26 O7 Ti2 Ti3 -105.6(4)
C6 O3 Ti2 O8 -41.4(3)
Ti1 O3 Ti2 O8 141.75(12)
C6 O3 Ti2 O7 58.2(3)
Ti1 O3 Ti2 O7 -118.65(12)
C6 O3 Ti2 O9 -155.9(3)
Ti1 O3 Ti2 O9 27.3(3)
C6 O3 Ti2 O1 -146.1(3)
Ti1 O3 Ti2 O1 37.08(10)
C6 O3 Ti2 O4 137.5(3)
Ti1 O3 Ti2 O4 -39.31(10)
C6 O3 Ti2 Ti1 176.8(4)
C6 O3 Ti2 Ti3 -145.3(3)
Ti1 O3 Ti2 Ti3 37.91(11)
C36 O9 Ti2 O8 92.8(3)
Ti3 O9 Ti2 O8 -97.45(14)
C36 O9 Ti2 O7 -6.4(3)
Ti3 O9 Ti2 O7 163.30(13)
C36 O9 Ti2 O3 -153.5(3)
Ti3 O9 Ti2 O3 16.2(3)
C36 O9 Ti2 O1 -163.4(3)
Ti3 O9 Ti2 O1 6.32(11)
C36 O9 Ti2 O4 -92.6(3)
Ti3 O9 Ti2 O4 77.12(13)
C36 O9 Ti2 Ti1 -133.5(3)
Ti3 O9 Ti2 Ti1 36.27(12)
C36 O9 Ti2 Ti3 -169.7(3)
Ti4 O1 Ti2 O8 -18.0(2)
Ti3 O1 Ti2 O8 87.88(13)
Ti1 O1 Ti2 O8 -128.31(11)
Ti4 O1 Ti2 O7 173.5(2)
Ti3 O1 Ti2 O7 -80.6(3)
Ti1 O1 Ti2 O7 63.2(3)
Ti4 O1 Ti2 O3 72.87(18)
Ti3 O1 Ti2 O3 178.79(13)
Ti1 O1 Ti2 O3 -37.40(10)
Ti4 O1 Ti2 O9 -111.99(19)
Ti3 O1 Ti2 O9 -6.07(10)
Ti1 O1 Ti2 O9 137.73(11)
Ti4 O1 Ti2 O4 147.0(2)
Ti3 O1 Ti2 O4 -107.11(12)
Ti1 O1 Ti2 O4 36.70(9)
Ti4 O1 Ti2 Ti1 110.3(2)
Ti3 O1 Ti2 Ti1 -143.81(15)
Ti4 O1 Ti2 Ti3 -105.9(2)
Ti1 O1 Ti2 Ti3 143.81(15)
C11 O4 Ti2 O8 -179.8(4)
Ti1 O4 Ti2 O8 46.7(5)
C11 O4 Ti2 O7 -75.4(3)
Ti1 O4 Ti2 O7 151.15(12)
C11 O4 Ti2 O3 175.9(3)
Ti1 O4 Ti2 O3 42.45(10)
C11 O4 Ti2 O9 22.2(3)
Ti1 O4 Ti2 O9 -111.28(11)
C11 O4 Ti2 O1 94.3(3)
Ti1 O4 Ti2 O1 -39.20(10)
C11 O4 Ti2 Ti1 133.5(3)
C11 O4 Ti2 Ti3 57.8(3)
Ti1 O4 Ti2 Ti3 -75.65(8)
O5 Ti1 Ti2 O8 142.22(17)
O2 Ti1 Ti2 O8 -79.80(17)
O4 Ti1 Ti2 O8 -166.75(16)
O6 Ti1 Ti2 O8 29.93(15)
O1 Ti1 Ti2 O8 72.45(15)
O3 Ti1 Ti2 O8 -51.03(16)
Ti4 Ti1 Ti2 O8 46.19(12)
O5 Ti1 Ti2 O7 -85.37(17)
O2 Ti1 Ti2 O7 52.61(16)
O4 Ti1 Ti2 O7 -34.33(14)
O6 Ti1 Ti2 O7 162.34(13)
O1 Ti1 Ti2 O7 -155.14(14)
O3 Ti1 Ti2 O7 81.38(15)
Ti4 Ti1 Ti2 O7 178.61(11)
O5 Ti1 Ti2 O3 -166.75(17)
O2 Ti1 Ti2 O3 -28.77(16)
O4 Ti1 Ti2 O3 -115.71(15)
O6 Ti1 Ti2 O3 80.96(14)
O1 Ti1 Ti2 O3 123.48(15)
Ti4 Ti1 Ti2 O3 97.23(11)
O5 Ti1 Ti2 O9 26.65(16)
O2 Ti1 Ti2 O9 164.63(14)
O4 Ti1 Ti2 O9 77.68(13)
O6 Ti1 Ti2 O9 -85.64(11)
O1 Ti1 Ti2 O9 -43.12(12)
O3 Ti1 Ti2 O9 -166.60(14)
Ti4 Ti1 Ti2 O9 -69.38(8)
O5 Ti1 Ti2 O1 69.77(16)
O2 Ti1 Ti2 O1 -152.25(15)
O4 Ti1 Ti2 O1 120.81(14)
O6 Ti1 Ti2 O1 -42.52(13)
O3 Ti1 Ti2 O1 -123.48(15)
Ti4 Ti1 Ti2 O1 -26.25(10)
O5 Ti1 Ti2 O4 -51.04(17)
O2 Ti1 Ti2 O4 86.95(16)
O6 Ti1 Ti2 O4 -163.33(13)
O1 Ti1 Ti2 O4 -120.81(14)
O3 Ti1 Ti2 O4 115.71(15)
Ti4 Ti1 Ti2 O4 -147.06(11)
O5 Ti1 Ti2 Ti3 47.78(13)
O2 Ti1 Ti2 Ti3 -174.24(12)
O4 Ti1 Ti2 Ti3 98.82(10)
O6 Ti1 Ti2 Ti3 -64.51(8)
O1 Ti1 Ti2 Ti3 -21.99(10)
O3 Ti1 Ti2 Ti3 -145.47(11)
Ti4 Ti1 Ti2 Ti3 -48.24(2)
C46 O11 Ti3 O10 177.7(7)
C46 O11 Ti3 O12 83.6(7)
C46 O11 Ti3 O9 -86.0(7)
C46 O11 Ti3 O1 -21.8(9)
C46 O11 Ti3 O13 14.7(7)
C46 O11 Ti3 Ti4 33.0(7)
C46 O11 Ti3 Ti2 -65.6(7)
C41 O10 Ti3 O11 -15.7(4)
C41 O10 Ti3 O12 94.3(4)
C41 O10 Ti3 O9 -112.9(4)
C41 O10 Ti3 O1 172.2(4)
C41 O10 Ti3 O13 88.1(5)
C41 O10 Ti3 Ti4 128.7(3)
C41 O10 Ti3 Ti2 -147.8(3)
C51 O12 Ti3 O11 100.2(3)
Ti4 O12 Ti3 O11 -120.86(12)
C51 O12 Ti3 O10 2.6(3)
Ti4 O12 Ti3 O10 141.46(12)
C51 O12 Ti3 O9 -102.2(3)
Ti4 O12 Ti3 O9 36.7(3)
C51 O12 Ti3 O1 -102.8(3)
Ti4 O12 Ti3 O1 36.05(10)
C51 O12 Ti3 O13 -179.4(3)
Ti4 O12 Ti3 O13 -40.52(10)
C51 O12 Ti3 Ti4 -138.9(3)
C51 O12 Ti3 Ti2 -106.8(3)
Ti4 O12 Ti3 Ti2 32.14(11)
C36 O9 Ti3 O11 -38.3(3)
Ti2 O9 Ti3 O11 151.79(14)
C36 O9 Ti3 O10 59.1(3)
Ti2 O9 Ti3 O10 -110.84(13)
C36 O9 Ti3 O12 162.9(3)
Ti2 O9 Ti3 O12 -7.0(3)
C36 O9 Ti3 O1 163.6(3)
Ti2 O9 Ti3 O1 -6.34(11)
C36 O9 Ti3 O13 -127.2(3)
Ti2 O9 Ti3 O13 62.86(13)
C36 O9 Ti3 Ti4 -169.6(2)
Ti2 O9 Ti3 Ti4 20.51(13)
C36 O9 Ti3 Ti2 169.9(3)
Ti4 O1 Ti3 O11 73.5(3)
Ti2 O1 Ti3 O11 -62.5(3)
Ti1 O1 Ti3 O11 -171.3(3)
Ti4 O1 Ti3 O10 -126.68(11)
Ti2 O1 Ti3 O10 97.33(13)
Ti1 O1 Ti3 O10 -11.4(2)
Ti4 O1 Ti3 O12 -38.35(10)
Ti2 O1 Ti3 O12 -174.34(13)
Ti1 O1 Ti3 O12 76.9(2)
Ti4 O1 Ti3 O9 141.98(12)
Ti2 O1 Ti3 O9 6.00(10)
Ti1 O1 Ti3 O9 -102.8(2)
Ti4 O1 Ti3 O13 35.12(10)
Ti2 O1 Ti3 O13 -100.87(12)
Ti1 O1 Ti3 O13 150.4(2)
Ti2 O1 Ti3 Ti4 -135.99(15)
Ti1 O1 Ti3 Ti4 115.2(2)
Ti4 O1 Ti3 Ti2 135.99(15)
Ti1 O1 Ti3 Ti2 -108.8(2)
C56 O13 Ti3 O11 -48.2(3)
Ti4 O13 Ti3 O11 157.40(13)
C56 O13 Ti3 O10 -153.4(4)
Ti4 O13 Ti3 O10 52.2(4)
C56 O13 Ti3 O12 -160.0(4)
Ti4 O13 Ti3 O12 45.66(11)
C56 O13 Ti3 O9 47.9(3)
Ti4 O13 Ti3 O9 -106.49(11)
C56 O13 Ti3 O1 117.5(3)
Ti4 O13 Ti3 O1 -36.90(10)
C56 O13 Ti3 Ti4 154.4(4)
C56 O13 Ti3 Ti2 79.6(3)
Ti4 O13 Ti3 Ti2 -74.75(8)
O8 Ti2 Ti3 O11 52.48(16)
O7 Ti2 Ti3 O11 -58.91(18)
O3 Ti2 Ti3 O11 152.38(15)
O9 Ti2 Ti3 O11 -36.16(18)
O1 Ti2 Ti3 O11 153.69(17)
O4 Ti2 Ti3 O11 -139.94(14)
Ti1 Ti2 Ti3 O11 178.83(13)
O8 Ti2 Ti3 O10 164.69(13)
O7 Ti2 Ti3 O10 53.30(16)
O3 Ti2 Ti3 O10 -95.41(13)
O9 Ti2 Ti3 O10 76.05(16)
O1 Ti2 Ti3 O10 -94.10(15)
O4 Ti2 Ti3 O10 -27.72(12)
Ti1 Ti2 Ti3 O10 -68.96(10)
O8 Ti2 Ti3 O12 -95.04(13)
O7 Ti2 Ti3 O12 153.56(15)
O3 Ti2 Ti3 O12 4.86(13)
O9 Ti2 Ti3 O12 176.32(16)
O1 Ti2 Ti3 O12 6.16(14)
O4 Ti2 Ti3 O12 72.54(11)
Ti1 Ti2 Ti3 O12 31.31(9)
O8 Ti2 Ti3 O9 88.64(16)
O7 Ti2 Ti3 O9 -22.75(17)
O3 Ti2 Ti3 O9 -171.46(16)
O1 Ti2 Ti3 O9 -170.15(17)
O4 Ti2 Ti3 O9 -103.78(14)
Ti1 Ti2 Ti3 O9 -145.01(13)
O8 Ti2 Ti3 O1 -101.21(15)
O7 Ti2 Ti3 O1 147.40(17)
O3 Ti2 Ti3 O1 -1.31(14)
O9 Ti2 Ti3 O1 170.15(17)
O4 Ti2 Ti3 O1 66.38(13)
Ti1 Ti2 Ti3 O1 25.14(11)
O8 Ti2 Ti3 O13 -29.84(12)
O7 Ti2 Ti3 O13 -141.23(14)
O3 Ti2 Ti3 O13 70.06(12)
O9 Ti2 Ti3 O13 -118.48(15)
O1 Ti2 Ti3 O13 71.37(13)
O4 Ti2 Ti3 O13 137.75(10)
Ti1 Ti2 Ti3 O13 96.51(8)
O8 Ti2 Ti3 Ti4 -71.34(10)
O7 Ti2 Ti3 Ti4 177.27(12)
O3 Ti2 Ti3 Ti4 28.57(9)
O9 Ti2 Ti3 Ti4 -159.97(13)
O1 Ti2 Ti3 Ti4 29.87(11)
O4 Ti2 Ti3 Ti4 96.25(7)
Ti1 Ti2 Ti3 Ti4 55.02(2)
C66 O15 Ti4 O14 -4.8(4)
C66 O15 Ti4 O13 105.6(4)
C66 O15 Ti4 O6 -101.3(4)
C66 O15 Ti4 O1 -176.9(4)
C66 O15 Ti4 O12 87.9(5)
C66 O15 Ti4 Ti3 137.4(3)
C66 O15 Ti4 Ti1 -137.0(4)
C61 O14 Ti4 O15 146.0(6)
C61 O14 Ti4 O13 51.8(7)
C61 O14 Ti4 O6 -117.2(6)
C61 O14 Ti4 O1 -52.2(8)
C61 O14 Ti4 O12 -15.9(6)
C61 O14 Ti4 Ti3 1.8(7)
C61 O14 Ti4 Ti1 -101.3(6)
C56 O13 Ti4 O15 -12.9(3)
Ti3 O13 Ti4 O15 144.89(12)
C56 O13 Ti4 O14 83.2(3)
Ti3 O13 Ti4 O14 -118.95(13)
C56 O13 Ti4 O6 -120.5(3)
Ti3 O13 Ti4 O6 37.3(3)
C56 O13 Ti4 O1 -121.5(3)
Ti3 O13 Ti4 O1 36.36(10)
C56 O13 Ti4 O12 161.3(3)
Ti3 O13 Ti4 O12 -40.86(10)
C56 O13 Ti4 Ti3 -157.8(3)
C56 O13 Ti4 Ti1 -119.8(3)
Ti3 O13 Ti4 Ti1 38.03(11)
C21 O6 Ti4 O15 60.0(3)
Ti1 O6 Ti4 O15 -105.52(14)
C21 O6 Ti4 O14 -35.7(3)
Ti1 O6 Ti4 O14 158.75(14)
C21 O6 Ti4 O13 166.6(3)
Ti1 O6 Ti4 O13 1.1(3)
C21 O6 Ti4 O1 167.6(3)
Ti1 O6 Ti4 O1 2.06(11)
C21 O6 Ti4 O12 -122.9(3)
Ti1 O6 Ti4 O12 71.57(13)
C21 O6 Ti4 Ti3 -165.7(2)
Ti1 O6 Ti4 Ti3 28.82(13)
C21 O6 Ti4 Ti1 165.5(3)
Ti3 O1 Ti4 O15 -126.04(12)
Ti2 O1 Ti4 O15 -15.5(2)
Ti1 O1 Ti4 O15 89.47(14)
Ti3 O1 Ti4 O14 73.1(3)
Ti2 O1 Ti4 O14 -176.4(2)
Ti1 O1 Ti4 O14 -71.4(3)
Ti3 O1 Ti4 O13 -37.92(10)
Ti2 O1 Ti4 O13 72.57(18)
Ti1 O1 Ti4 O13 177.59(13)
Ti3 O1 Ti4 O6 142.54(12)
Ti2 O1 Ti4 O6 -106.96(19)
Ti1 O1 Ti4 O6 -1.94(10)
Ti3 O1 Ti4 O12 35.17(9)
Ti2 O1 Ti4 O12 145.7(2)
Ti1 O1 Ti4 O12 -109.32(12)
Ti2 O1 Ti4 Ti3 110.5(2)
Ti1 O1 Ti4 Ti3 -144.49(15)
Ti3 O1 Ti4 Ti1 144.49(15)
Ti2 O1 Ti4 Ti1 -105.0(2)
C51 O12 Ti4 O15 -157.1(4)
Ti3 O12 Ti4 O15 63.9(4)
C51 O12 Ti4 O14 -63.0(3)
Ti3 O12 Ti4 O14 158.00(14)
C51 O12 Ti4 O13 -175.9(3)
Ti3 O12 Ti4 O13 45.10(11)
C51 O12 Ti4 O6 32.2(3)
Ti3 O12 Ti4 O6 -106.77(11)
C51 O12 Ti4 O1 102.0(3)
Ti3 O12 Ti4 O1 -36.98(10)
C51 O12 Ti4 Ti3 139.0(3)
C51 O12 Ti4 Ti1 66.1(3)
Ti3 O12 Ti4 Ti1 -72.90(9)
O11 Ti3 Ti4 O15 -75.11(17)
O10 Ti3 Ti4 O15 150.26(16)
O12 Ti3 Ti4 O15 -159.22(17)
O9 Ti3 Ti4 O15 38.10(15)
O1 Ti3 Ti4 O15 76.90(15)
O13 Ti3 Ti4 O15 -46.90(16)
Ti2 Ti3 Ti4 O15 50.39(12)
O11 Ti3 Ti4 O14 57.16(18)
O10 Ti3 Ti4 O14 -77.47(17)
O12 Ti3 Ti4 O14 -26.95(17)
O9 Ti3 Ti4 O14 170.37(15)
O1 Ti3 Ti4 O14 -150.83(16)
O13 Ti3 Ti4 O14 85.37(17)
Ti2 Ti3 Ti4 O14 -177.34(13)
O11 Ti3 Ti4 O13 -28.21(16)
O10 Ti3 Ti4 O13 -162.84(16)
O12 Ti3 Ti4 O13 -112.32(16)
O9 Ti3 Ti4 O13 85.00(14)
O1 Ti3 Ti4 O13 123.80(15)
Ti2 Ti3 Ti4 O13 97.29(11)
O11 Ti3 Ti4 O6 169.49(14)
O10 Ti3 Ti4 O6 34.86(14)
O12 Ti3 Ti4 O6 85.38(14)
O9 Ti3 Ti4 O6 -77.30(11)
O1 Ti3 Ti4 O6 -38.50(13)
O13 Ti3 Ti4 O6 -162.30(14)
Ti2 Ti3 Ti4 O6 -65.01(8)
O11 Ti3 Ti4 O1 -152.01(15)
O10 Ti3 Ti4 O1 73.36(15)
O12 Ti3 Ti4 O1 123.88(15)
O9 Ti3 Ti4 O1 -38.80(13)
O13 Ti3 Ti4 O1 -123.80(15)
Ti2 Ti3 Ti4 O1 -26.51(10)
O11 Ti3 Ti4 O12 84.11(16)
O10 Ti3 Ti4 O12 -50.52(16)
O9 Ti3 Ti4 O12 -162.68(14)
O1 Ti3 Ti4 O12 -123.88(15)
O13 Ti3 Ti4 O12 112.32(16)
Ti2 Ti3 Ti4 O12 -150.39(11)
O11 Ti3 Ti4 Ti1 -173.67(12)
O10 Ti3 Ti4 Ti1 51.69(11)
O12 Ti3 Ti4 Ti1 102.21(11)
O9 Ti3 Ti4 Ti1 -60.47(8)
O1 Ti3 Ti4 Ti1 -21.67(10)
O13 Ti3 Ti4 Ti1 -145.47(11)
Ti2 Ti3 Ti4 Ti1 -48.176(19)
O5 Ti1 Ti4 O15 161.43(14)
O2 Ti1 Ti4 O15 47.82(16)
O4 Ti1 Ti4 O15 -98.36(13)
O6 Ti1 Ti4 O15 81.00(16)
O1 Ti1 Ti4 O15 -102.18(15)
O3 Ti1 Ti4 O15 -30.94(12)
Ti2 Ti1 Ti4 O15 -71.91(10)
O5 Ti1 Ti4 O14 52.84(16)
O2 Ti1 Ti4 O14 -60.77(18)
O4 Ti1 Ti4 O14 153.05(15)
O6 Ti1 Ti4 O14 -27.59(18)
O1 Ti1 Ti4 O14 149.23(17)
O3 Ti1 Ti4 O14 -139.53(14)
Ti2 Ti1 Ti4 O14 179.51(13)
O5 Ti1 Ti4 O13 -99.00(14)
O2 Ti1 Ti4 O13 147.39(16)
O4 Ti1 Ti4 O13 1.21(13)
O6 Ti1 Ti4 O13 -179.43(16)
O1 Ti1 Ti4 O13 -2.62(14)
O3 Ti1 Ti4 O13 68.63(11)
Ti2 Ti1 Ti4 O13 27.66(9)
O5 Ti1 Ti4 O6 80.43(16)
O2 Ti1 Ti4 O6 -33.18(18)
O4 Ti1 Ti4 O6 -179.36(15)
O1 Ti1 Ti4 O6 176.81(17)
O3 Ti1 Ti4 O6 -111.94(15)
Ti2 Ti1 Ti4 O6 -152.91(13)
O5 Ti1 Ti4 O1 -96.39(15)
O2 Ti1 Ti4 O1 150.01(17)
O4 Ti1 Ti4 O1 3.82(13)
O6 Ti1 Ti4 O1 -176.81(17)
O3 Ti1 Ti4 O1 71.24(13)
Ti2 Ti1 Ti4 O1 30.28(11)
O5 Ti1 Ti4 O12 -31.25(13)
O2 Ti1 Ti4 O12 -144.86(15)
O4 Ti1 Ti4 O12 68.96(11)
O6 Ti1 Ti4 O12 -111.68(15)
O1 Ti1 Ti4 O12 65.14(13)
O3 Ti1 Ti4 O12 136.38(10)
Ti2 Ti1 Ti4 O12 95.42(7)
O5 Ti1 Ti4 Ti3 -71.94(11)
O2 Ti1 Ti4 Ti3 174.45(13)
O4 Ti1 Ti4 Ti3 28.27(9)
O6 Ti1 Ti4 Ti3 -152.37(13)
O1 Ti1 Ti4 Ti3 24.45(11)
O3 Ti1 Ti4 Ti3 95.69(7)
Ti2 Ti1 Ti4 Ti3 54.73(2)
